data_4001749
loop_
_publ_author_name
'Chen, J.-T.'
'Cheng, W.-D.'
'Zhang, H.'
'Lin, Q.-S.'
'Zheng, F.-K.'

_publ_section_title
;
 Syntheses, crystal and electronic structures, and linear optics of Li M B
 O3 (M = Sr, Ba) orthoborates
;
_journal_name_full 'Chemistry of Materials (1,1989-)'
_journal_page_first 1841
_journal_page_last 1847
_journal_volume 13
_journal_year 2001
_chemical_formula_sum 'B Ba Li O3'
_chemical_name_systematic 'Li Ba (B O3)'
_space_group_IT_number 14
_symmetry_space_group_name_Hall '-P 2yn'
_symmetry_space_group_name_H-M 'P 1 21/n 1'
_cell_angle_alpha 90
_cell_angle_beta 113.89
_cell_angle_gamma 90
_cell_formula_units_Z 4
_cell_length_a 6.372
_cell_length_b 7.022
_cell_length_c 7.058
_cell_volume 288.748
_citation_journal_id_ASTM CMATEX
_cod_data_source_file boron0-1_64.cif
_cod_data_source_block B1Ba1Li1O3
_cod_original_cell_volume 288.7478
_cod_original_sg_symbol_Hall '-P 2ybc (x-z,y,z)'
_cod_original_formula_sum 'B1 Ba1 Li1 O3'
_cod_database_code 4001749

loop_
_symmetry_equiv_pos_as_xyz
x,y,z
-x+1/2,y+1/2,-z+1/2
-x,-y,-z
x-1/2,-y-1/2,z-1/2

loop_
_atom_site_label
_atom_site_type_symbol
_atom_site_fract_x
_atom_site_fract_y
_atom_site_fract_z
_atom_site_occupancy
_atom_site_U_iso_or_equiv
Ba1 Ba+2 0.33502 0.1398 0.15907 1 0.0
Li1 Li+1 0.896 0.071 0.298 1 0.0
O1 O-2 0.3793 0.318 0.5164 1 0.0
B1 B+3 0.296 0.16 0.579 1 0.0
O3 O-2 0.2199 0.0011 0.4569 1 0.0
O2 O-2 0.291 0.1598 0.774 1 0.0
